data_7031037
loop_
_publ_author_name
'Dauer, David-R'
'Stalke, Dietmar'

_publ_section_title
;
 Heterocyclic substituted methanides as promising alternatives to the
 ubiquitous nacnac ligand.
;
_journal_issue 38
_journal_name_full 'Dalton transactions (Cambridge, England : 2003)'
_journal_page_first 14432
_journal_page_last 14439
_journal_paper_doi 10.1039/c4dt01008f
_journal_volume 43
_journal_year 2014
_chemical_formula_moiety 'C17 H15 Ga N2 S2'
_chemical_formula_sum 'C17 H15 Ga N2 S2'
_chemical_formula_weight 381.15
_chemical_name_systematic
;
 ?
;
_space_group_crystal_system orthorhombic
_space_group_IT_number 62
_space_group_name_Hall '-P 2ac 2n'
_space_group_name_H-M_alt 'P n m a'
_symmetry_space_group_name_Hall '-P 2ac 2n'
_symmetry_space_group_name_H-M 'P n m a'
_atom_sites_solution_hydrogens geom
_audit_creation_method SHELXL-2013
_cell_angle_alpha 90
_cell_angle_beta 90
_cell_angle_gamma 90
_cell_formula_units_Z 4
_cell_length_a 15.446(3)
_cell_length_b 15.177(3)
_cell_length_c 6.929(2)
_cell_measurement_reflns_used 9892
_cell_measurement_temperature 100(2)
_cell_measurement_theta_max 23.647
_cell_measurement_theta_min 2.335
_cell_volume 1624.3(6)
_computing_structure_refinement 'SHELXL-2013 (Sheldrick, 2013)'
_diffrn_ambient_temperature 100(2)
_diffrn_measured_fraction_theta_full 0.998
_diffrn_measured_fraction_theta_max 0.999
_diffrn_measurement_device_type 'Bruker Smart Apex II with D8-Goniometer'
_diffrn_measurement_method 'omega scans'
_diffrn_radiation_type AgK\a
_diffrn_radiation_wavelength 0.56086
_diffrn_reflns_av_R_equivalents 0.0338
_diffrn_reflns_av_unetI/netI 0.0121
_diffrn_reflns_Laue_measured_fraction_full 0.998
_diffrn_reflns_Laue_measured_fraction_max 0.999
_diffrn_reflns_limit_h_max 22
_diffrn_reflns_limit_h_min -22
_diffrn_reflns_limit_k_max 21
_diffrn_reflns_limit_k_min -21
_diffrn_reflns_limit_l_max 9
_diffrn_reflns_limit_l_min -9
_diffrn_reflns_number 40129
_diffrn_reflns_point_group_measured_fraction_full 0.998
_diffrn_reflns_point_group_measured_fraction_max 0.999
_diffrn_reflns_theta_full 19.665
_diffrn_reflns_theta_max 23.681
_diffrn_reflns_theta_min 2.081
_diffrn_source 'INCOATEC Ag Microsource'
_exptl_absorpt_coefficient_mu 1.023
_exptl_absorpt_correction_T_max 0.7449
_exptl_absorpt_correction_T_min 0.6769
_exptl_absorpt_correction_type multi-scan
_exptl_absorpt_process_details SADABS-2008/2
_exptl_crystal_colour yellow
_exptl_crystal_density_diffrn 1.559
_exptl_crystal_description block
_exptl_crystal_F_000 776
_exptl_crystal_size_max 0.420
_exptl_crystal_size_mid 0.266
_exptl_crystal_size_min 0.260
_refine_diff_density_max 0.492
_refine_diff_density_min -0.519
_refine_diff_density_rms 0.073
_refine_ls_extinction_method none
_refine_ls_goodness_of_fit_ref 1.268
_refine_ls_hydrogen_treatment constr
_refine_ls_matrix_type full
_refine_ls_number_parameters 108
_refine_ls_number_reflns 2580
_refine_ls_number_restraints 103
_refine_ls_restrained_S_all 1.245
_refine_ls_R_factor_all 0.0265
_refine_ls_R_factor_gt 0.0251
_refine_ls_shift/su_max 0.000
_refine_ls_shift/su_mean 0.000
_refine_ls_structure_factor_coef Fsqd
_refine_ls_weighting_details
;
 w=1/[\s^2^(Fo^2^)+(0.0070P)^2^+2.2382P]
 where P=(Fo^2^+2Fc^2^)/3
;
_refine_ls_weighting_scheme calc
_refine_ls_wR_factor_gt 0.0596
_refine_ls_wR_factor_ref 0.0602
_reflns_Friedel_coverage 0.000
_reflns_number_gt 2463
_reflns_number_total 2580
_reflns_threshold_expression 'I > 2\s(I)'
_cod_data_source_file c4dt01008f2.cif
_cod_data_source_block ddauer_8
_cod_depositor_comments 'Adding full bibliography for 7031030--7031038.cif.'
_cod_database_code 7031037
_shelx_space_group_comment
;
The symmetry employed for this shelxl refinement is uniquely defined
by the following loop, which should always be used as a source of
symmetry information in preference to the above space-group names.
They are only intended as comments.
;
_shelx_estimated_absorpt_t_min 0.673
_shelx_estimated_absorpt_t_max 0.777
_shelxl_version_number 2013-2

loop_
_space_group_symop_operation_xyz
'x, y, z'
'-x+1/2, -y, z+1/2'
'-x, y+1/2, -z'
'x+1/2, -y+1/2, -z+1/2'
'-x, -y, -z'
'x-1/2, y, -z-1/2'
'x, -y-1/2, z'
'-x-1/2, y-1/2, z-1/2'

loop_
_atom_site_label
_atom_site_type_symbol
_atom_site_fract_x
_atom_site_fract_y
_atom_site_fract_z
_atom_site_U_iso_or_equiv
_atom_site_adp_type
_atom_site_occupancy
_atom_site_site_symmetry_order
_atom_site_calc_flag
_atom_site_refinement_flags_posn
_atom_site_refinement_flags_adp
_atom_site_refinement_flags_occupancy
Ga1 Ga 0.32913(2) 0.7500 0.44953(3) 0.00983(6) Uani 1 2 d DS TU P
C1 C 0.49487(14) 0.7500 0.7591(3) 0.0147(4) Uani 1 2 d S TU P
H1 H 0.5466 0.7500 0.8333 0.018 Uiso 1 2 calc R U P
S1 S 0.50162(3) 0.57195(3) 0.80688(6) 0.01752(9) Uani 1 1 d . U .
N1 N 0.39173(8) 0.65468(8) 0.59023(18) 0.0122(2) Uani 1 1 d . U .
C2 C 0.45934(9) 0.66907(10) 0.7081(2) 0.0125(3) Uani 1 1 d . U .
C3 C 0.42500(11) 0.50973(11) 0.6830(2) 0.0164(3) Uani 1 1 d . U .
C4 C 0.41384(12) 0.41881(11) 0.6820(3) 0.0219(3) Uani 1 1 d . U .
H4 H 0.4508 0.3815 0.7550 0.026 Uiso 1 1 calc R U .
C5 C 0.34733(13) 0.38425(11) 0.5717(3) 0.0247(4) Uani 1 1 d . U .
H5 H 0.3382 0.3224 0.5697 0.030 Uiso 1 1 calc R U .
C9 C 0.20776(14) 0.7500 0.5365(3) 0.0154(4) Uani 1 2 d DS TU P
H9A H 0.1728 0.7857 0.4481 0.023 Uiso 0.5 1 calc R U P
H9B H 0.2043 0.7748 0.6668 0.023 Uiso 0.5 1 calc R U P
H9C H 0.1857 0.6894 0.5378 0.023 Uiso 0.5 1 calc R U P
C8 C 0.37174(10) 0.56543(10) 0.5739(2) 0.0138(3) Uani 1 1 d . U .
C7 C 0.30521(11) 0.52969(11) 0.4623(2) 0.0176(3) Uani 1 1 d . U .
H7 H 0.2687 0.5667 0.3873 0.021 Uiso 1 1 calc R U .
C6 C 0.29339(12) 0.43906(11) 0.4630(3) 0.0216(3) Uani 1 1 d . U .
H6 H 0.2480 0.4139 0.3887 0.026 Uiso 1 1 calc R U .
C10 C 0.36790(16) 0.7500 0.1796(3) 0.0186(4) Uani 1 2 d DS TU P
H10A H 0.3313 0.7101 0.1040 0.028 Uiso 0.5 1 calc R U P
H10B H 0.4282 0.7301 0.1731 0.028 Uiso 0.5 1 calc R U P
H10C H 0.3635 0.8098 0.1269 0.028 Uiso 0.5 1 calc R U P

loop_
_atom_site_aniso_label
_atom_site_aniso_U_11
_atom_site_aniso_U_22
_atom_site_aniso_U_33
_atom_site_aniso_U_23
_atom_site_aniso_U_13
_atom_site_aniso_U_12
Ga1 0.00934(10) 0.01005(10) 0.01012(10) 0.000 0.00022(8) 0.000
C1 0.0108(9) 0.0201(10) 0.0133(9) 0.000 -0.0012(7) 0.000
S1 0.01814(17) 0.01947(18) 0.01493(17) 0.00480(14) -0.00225(14) 0.00523(15)
N1 0.0128(5) 0.0118(5) 0.0120(5) 0.0005(4) -0.0010(4) 0.0008(4)
C2 0.0120(6) 0.0154(6) 0.0100(6) 0.0019(5) 0.0012(5) 0.0035(5)
C3 0.0193(7) 0.0161(7) 0.0139(7) 0.0031(6) 0.0024(6) 0.0030(6)
C4 0.0311(9) 0.0152(7) 0.0193(8) 0.0062(6) 0.0034(7) 0.0054(6)
C5 0.0369(10) 0.0128(7) 0.0242(8) 0.0029(6) 0.0049(7) -0.0003(7)
C9 0.0117(9) 0.0156(9) 0.0189(10) 0.000 0.0015(8) 0.000
C8 0.0166(6) 0.0122(6) 0.0127(6) 0.0022(5) 0.0025(5) 0.0018(5)
C7 0.0203(7) 0.0141(7) 0.0183(7) 0.0002(6) -0.0004(6) -0.0005(6)
C6 0.0276(8) 0.0146(7) 0.0226(8) -0.0004(6) 0.0005(7) -0.0032(6)
C10 0.0203(10) 0.0227(11) 0.0128(10) 0.000 0.0023(8) 0.000

loop_
_atom_type_symbol
_atom_type_description
_atom_type_scat_dispersion_real
_atom_type_scat_dispersion_imag
_atom_type_scat_source
C C 0.0015 0.0009 'International Tables Vol C Tables 4.2.6.8 and 6.1.1.4'
H H 0.0000 0.0000 'International Tables Vol C Tables 4.2.6.8 and 6.1.1.4'
N N 0.0030 0.0019 'International Tables Vol C Tables 4.2.6.8 and 6.1.1.4'
S S 0.0826 0.0763 'International Tables Vol C Tables 4.2.6.8 and 6.1.1.4'
Ga Ga 0.3179 1.0589 'International Tables Vol C Tables 4.2.6.8 and 6.1.1.4'

loop_
_geom_angle_atom_site_label_1
_geom_angle_atom_site_label_2
_geom_angle_atom_site_label_3
_geom_angle
_geom_angle_site_symmetry_1
_geom_angle_site_symmetry_3
C10 Ga1 C9 125.57(10) . .
C10 Ga1 N1 108.52(6) . 7_575
C9 Ga1 N1 108.18(6) . 7_575
C10 Ga1 N1 108.52(6) . .
C9 Ga1 N1 108.18(6) . .
N1 Ga1 N1 92.99(8) 7_575 .
C2 C1 C2 124.0(2) . 7_575
C2 C1 H1 118.0 . .
C2 C1 H1 118.0 7_575 .
C3 S1 C2 90.60(8) . .
C2 N1 C8 112.29(13) . .
C2 N1 Ga1 123.78(11) . .
C8 N1 Ga1 123.92(10) . .
N1 C2 C1 127.20(15) . .
N1 C2 S1 112.99(11) . .
C1 C2 S1 119.78(12) . .
C4 C3 C8 121.55(16) . .
C4 C3 S1 128.70(14) . .
C8 C3 S1 109.75(12) . .
C5 C4 C3 118.08(16) . .
C5 C4 H4 121.0 . .
C3 C4 H4 121.0 . .
C4 C5 C6 120.98(16) . .
C4 C5 H5 119.5 . .
C6 C5 H5 119.5 . .
Ga1 C9 H9A 109.5 . .
Ga1 C9 H9B 109.5 . .
H9A C9 H9B 109.5 . .
Ga1 C9 H9C 109.5 . .
H9A C9 H9C 109.5 . .
H9B C9 H9C 109.5 . .
N1 C8 C7 125.84(14) . .
N1 C8 C3 114.38(14) . .
C7 C8 C3 119.79(15) . .
C6 C7 C8 118.69(16) . .
C6 C7 H7 120.7 . .
C8 C7 H7 120.7 . .
C7 C6 C5 120.90(17) . .
C7 C6 H6 119.5 . .
C5 C6 H6 119.5 . .
Ga1 C10 H10A 109.5 . .
Ga1 C10 H10B 109.5 . .
H10A C10 H10B 109.5 . .
Ga1 C10 H10C 109.5 . .
H10A C10 H10C 109.5 . .
H10B C10 H10C 109.5 . .

loop_
_geom_bond_atom_site_label_1
_geom_bond_atom_site_label_2
_geom_bond_distance
_geom_bond_site_symmetry_2
Ga1 C10 1.964(2) .
Ga1 C9 1.969(2) .
Ga1 N1 1.9945(13) 7_575
Ga1 N1 1.9945(13) .
C1 C2 1.3909(19) .
C1 C2 1.3909(19) 7_575
C1 H1 0.9500 .
S1 C3 1.7404(18) .
S1 C2 1.7514(16) .
N1 C2 1.3436(19) .
N1 C8 1.3938(19) .
C3 C4 1.391(2) .
C3 C8 1.401(2) .
C4 C5 1.384(3) .
C4 H4 0.9500 .
C5 C6 1.397(3) .
C5 H5 0.9500 .
C9 H9A 0.9800 .
C9 H9B 0.9800 .
C9 H9C 0.9800 .
C8 C7 1.396(2) .
C7 C6 1.388(2) .
C7 H7 0.9500 .
C6 H6 0.9500 .
C10 H10A 0.9800 .
C10 H10B 0.9800 .
C10 H10C 0.9800 .

loop_
_geom_torsion_atom_site_label_1
_geom_torsion_atom_site_label_2
_geom_torsion_atom_site_label_3
_geom_torsion_atom_site_label_4
_geom_torsion
_geom_torsion_site_symmetry_1
C8 N1 C2 C1 -178.60(17) .
Ga1 N1 C2 C1 2.9(2) .
C8 N1 C2 S1 -0.36(16) .
Ga1 N1 C2 S1 -178.90(7) .
C2 C1 C2 N1 6.5(3) 7_575
C2 C1 C2 S1 -171.60(13) 7_575
C3 S1 C2 N1 0.19(12) .
C3 S1 C2 C1 178.58(15) .
C2 S1 C3 C4 179.46(17) .
C2 S1 C3 C8 0.02(12) .
C8 C3 C4 C5 -0.9(3) .
S1 C3 C4 C5 179.70(14) .
C3 C4 C5 C6 0.5(3) .
C2 N1 C8 C7 -179.91(15) .
Ga1 N1 C8 C7 -1.4(2) .
C2 N1 C8 C3 0.38(19) .
Ga1 N1 C8 C3 178.93(10) .
C4 C3 C8 N1 -179.72(15) .
S1 C3 C8 N1 -0.23(17) .
C4 C3 C8 C7 0.6(2) .
S1 C3 C8 C7 -179.96(12) .
N1 C8 C7 C6 -179.48(16) .
C3 C8 C7 C6 0.2(2) .
C8 C7 C6 C5 -0.6(3) .
C4 C5 C6 C7 0.2(3) .
